data_1545619
loop_
_publ_author_name
'He, Xiaohui'
'Deng, Yingjiao'
'Jiang, Xiong'
'Wang, Zijie'
'Yang, Yingping'
'Han, Zhilong'
'Chen, Defu'

_publ_section_title
;
 Copolymerization of norbornene and butyl methacrylate at elevated
 temperatures by a single centre nickel catalyst bearing bulky
 bis(\a-diimine) ligand with strong electron-withdrawing groups
;
_journal_issue 15
_journal_name_full 'Polym. Chem.'
_journal_page_first 2390
_journal_paper_doi 10.1039/C7PY00081B
_journal_volume 8
_journal_year 2017
_chemical_formula_moiety '2(C56 H36 Br2 N8 Ni O8), Br4 Ni'
_chemical_formula_sum 'C112 H72 Br8 N16 Ni3 O16'
_chemical_formula_weight 2713.13
_space_group_crystal_system monoclinic
_space_group_IT_number 13
_space_group_name_Hall '-P 2yac'
_space_group_name_H-M_alt 'P 1 2/n 1'
_symmetry_space_group_name_Hall '-P 2yac'
_symmetry_space_group_name_H-M 'P 1 2/n 1'
_atom_sites_solution_hydrogens geom
_audit_creation_date 2016-04-15
_audit_creation_method
;
Olex2 1.2-beta
(compiled 2015.08.17 svn.r3210 for OlexSys, GUI svn.r5083)
;
_audit_update_record
;
2016-04-15 deposited with the CCDC.
2017-03-20 downloaded from the CCDC.
;
_cell_angle_alpha 90
_cell_angle_beta 94.227(10)
_cell_angle_gamma 90
_cell_formula_units_Z 2
_cell_length_a 19.300(8)
_cell_length_b 14.581(7)
_cell_length_c 24.167(10)
_cell_measurement_reflns_used 5383
_cell_measurement_temperature 273
_cell_measurement_theta_max 19.70
_cell_measurement_theta_min 2.96
_cell_volume 6782(5)
_computing_cell_refinement 'SAINT v8.34A (Bruker, 2013)'
_computing_data_reduction 'SAINT v8.34A (Bruker, 2013)'
_computing_molecular_graphics 'Olex2 (Dolomanov et al., 2009)'
_computing_publication_material 'Olex2 (Dolomanov et al., 2009)'
_computing_structure_refinement 'ShelXL (Sheldrick, 2015)'
_diffrn_ambient_temperature 273
_diffrn_measured_fraction_theta_full 0.985
_diffrn_measured_fraction_theta_max 0.985
_diffrn_measurement_device_type 'CCD area detector'
_diffrn_measurement_method 'phi and omega scans'
_diffrn_radiation_monochromator graphite
_diffrn_radiation_type MoK\a
_diffrn_radiation_wavelength 0.71073
_diffrn_reflns_av_R_equivalents 0.0854
_diffrn_reflns_av_unetI/netI 0.0909
_diffrn_reflns_Laue_measured_fraction_full 0.985
_diffrn_reflns_Laue_measured_fraction_max 0.985
_diffrn_reflns_limit_h_max 18
_diffrn_reflns_limit_h_min -18
_diffrn_reflns_limit_k_max 13
_diffrn_reflns_limit_k_min -13
_diffrn_reflns_limit_l_max 20
_diffrn_reflns_limit_l_min -23
_diffrn_reflns_number 19155
_diffrn_reflns_point_group_measured_fraction_full 0.985
_diffrn_reflns_point_group_measured_fraction_max 0.985
_diffrn_reflns_theta_full 19.843
_diffrn_reflns_theta_max 19.843
_diffrn_reflns_theta_min 2.960
_exptl_absorpt_coefficient_mu 2.827
_exptl_absorpt_correction_T_max 0.7444
_exptl_absorpt_correction_T_min 0.5238
_exptl_absorpt_correction_type multi-scan
_exptl_absorpt_process_details
;
SADABS-2012/1 (Bruker,2012) was used for absorption correction.
wR2(int) was 0.1056 before and 0.0717 after correction.
The Ratio of minimum to maximum transmission is 0.7037.
The \l/2 correction factor is 0.0015.
;
_exptl_crystal_colour red
_exptl_crystal_colour_primary colourless
_exptl_crystal_density_diffrn 1.329
_exptl_crystal_description block
_exptl_crystal_F_000 2696
_refine_diff_density_max 0.675
_refine_diff_density_min -0.731
_refine_diff_density_rms 0.106
_refine_ls_extinction_method none
_refine_ls_goodness_of_fit_ref 1.030
_refine_ls_hydrogen_treatment constr
_refine_ls_matrix_type full
_refine_ls_number_parameters 721
_refine_ls_number_reflns 6102
_refine_ls_number_restraints 714
_refine_ls_restrained_S_all 1.031
_refine_ls_R_factor_all 0.1363
_refine_ls_R_factor_gt 0.0876
_refine_ls_shift/su_max 0.001
_refine_ls_shift/su_mean 0.000
_refine_ls_structure_factor_coef Fsqd
_refine_ls_weighting_details 'w=1/[\s^2^(Fo^2^)+(0.1104P)^2^+75.2685P] where P=(Fo^2^+2Fc^2^)/3'
_refine_ls_weighting_scheme calc
_refine_ls_wR_factor_gt 0.2213
_refine_ls_wR_factor_ref 0.2518
_reflns_Friedel_coverage 0.000
_reflns_number_gt 3800
_reflns_number_total 6102
_reflns_threshold_expression 'I > 2\s(I)'
_cod_data_source_file c7py00081b2.cif
_cod_data_source_block t_sq
_cod_depositor_comments 'Adding full bibliography for 1545619.cif.'
_cod_database_code 1545619
_shelx_space_group_comment
;
The symmetry employed for this shelxl refinement is uniquely defined
by the following loop, which should always be used as a source of
symmetry information in preference to the above space-group names.
They are only intended as comments.
;
_olex2_refinement_description
;
1. Fixed Uiso
 At 1.2 times of:
  All C(H) groups
2. Rigid bond restraints
 All non-hydrogen atoms
 with sigma for 1-2 distances of 0.001 and sigma for 1-3 distances of 0.001
3. Uiso/Uaniso restraints and constraints
All non-hydrogen atoms restrained to be isotropic: with sigma of 0.01 and sigma
for terminal atoms of 0.01
4. Others
 Sof(Br3A)=Sof(Br4A)=1-FVAR(1)
 Sof(Br3)=Sof(Br4)=FVAR(1)
5.a Ternary CH refined with riding coordinates:
 C2(H2), C9(H9), C30(H30), C37(H37)
5.b Aromatic/amide H refined with riding coordinates:
 C4(H4), C5(H5), C6(H6), C7(H7), C11(H11), C12(H12), C13(H13), C14(H14),
 C17(H17), C18(H18), C20(H20), C21(H21), C24(H24), C25(H25), C27(H27), C28(H28),
  C32(H32), C33(H33), C34(H34), C35(H35), C39(H39), C40(H40), C41(H41),
 C42(H42), C46(H46), C47(H47), C49(H49), C50(H50), C52(H52), C53(H53), C55(H55),
  C56(H56)
;
_shelx_shelxl_version_number 2014/7
_olex2_submission_special_instructions 'No special instructions were received'

loop_
_space_group_symop_operation_xyz
'x, y, z'
'-x+1/2, y, -z+1/2'
'-x, -y, -z'
'x-1/2, -y, z-1/2'

loop_
_atom_site_label
_atom_site_type_symbol
_atom_site_fract_x
_atom_site_fract_y
_atom_site_fract_z
_atom_site_U_iso_or_equiv
_atom_site_adp_type
_atom_site_occupancy
_atom_site_site_symmetry_order
_atom_site_calc_flag
_atom_site_refinement_flags_posn
_atom_site_refinement_flags_adp
_atom_site_refinement_flags_occupancy
_atom_site_disorder_assembly
_atom_site_disorder_group
Ni1 Ni 0.0000 0.5000 0.5000 0.0435(7) Uani 1 2 d S TU P . .
Ni4 Ni 0.5000 0.0000 0.5000 0.0458(7) Uani 1 2 d S TU P . .
Ni5 Ni 0.2500 0.6274(2) 0.2500 0.0698(9) Uani 1 2 d S TU P . .
Br1 Br -0.12400(9) 0.44410(13) 0.50786(7) 0.0688(6) Uani 1 1 d . U . . .
Br2 Br 0.62422(9) 0.05253(14) 0.52375(8) 0.0772(6) Uani 1 1 d . U . . .
Br3 Br 0.2116(13) 0.587(3) 0.3372(10) 0.080(7) Uani 0.106(12) 1 d . U . A 1
Br3A Br 0.2286(3) 0.5309(5) 0.32706(18) 0.141(2) Uani 0.894(12) 1 d . U . A 2
Br4 Br 0.3174(19) 0.7198(19) 0.2990(12) 0.088(7) Uani 0.106(12) 1 d . U . A 1
Br4A Br 0.3496(3) 0.7231(3) 0.2792(2) 0.1281(15) Uani 0.894(12) 1 d . U . A 2
O1 O -0.0713(10) 0.3911(13) 0.1834(6) 0.142(5) Uani 1 1 d . U . . .
O2 O 0.0432(9) 0.4011(13) 0.1815(6) 0.141(5) Uani 1 1 d . U . . .
O3 O 0.1713(9) 0.3489(12) 0.7974(6) 0.128(4) Uani 1 1 d . U . . .
O4 O 0.0662(9) 0.3662(12) 0.8141(6) 0.130(4) Uani 1 1 d . U . . .
O5 O 0.4519(11) 0.1309(15) 0.8167(7) 0.161(5) Uani 1 1 d . U . . .
O6 O 0.3387(11) 0.0939(16) 0.7917(8) 0.173(5) Uani 1 1 d . U . . .
N1 N 0.0139(6) 0.3947(8) 0.4414(4) 0.0488(17) Uani 1 1 d . U . . .
N2 N 0.0363(6) 0.3887(8) 0.5521(4) 0.0498(18) Uani 1 1 d . U . . .
N3 N -0.0119(11) 0.3908(14) 0.2036(7) 0.109(4) Uani 1 1 d . U . . .
N4 N 0.1112(10) 0.3588(12) 0.7847(7) 0.095(4) Uani 1 1 d . U . . .
N5 N 0.4841(6) 0.1160(8) 0.4486(5) 0.0533(19) Uani 1 1 d . U . . .
N6 N 0.4630(6) 0.1034(8) 0.5579(5) 0.0548(18) Uani 1 1 d . U . . .
N7 N 0.4012(14) 0.1096(16) 0.7924(9) 0.136(5) Uani 1 1 d . U . . .
C1 C 0.0431(8) 0.3118(10) 0.5246(6) 0.050(2) Uani 1 1 d . U . . .
C2 C 0.0610(8) 0.2151(10) 0.5435(6) 0.0560(15) Uani 1 1 d . U . . .
H2 H 0.0702 0.2104 0.5838 0.067 Uiso 1 1 calc R . . . .
C3 C -0.0017(8) 0.1572(10) 0.5215(6) 0.052(3) Uani 1 1 d . U . . .
C4 C -0.0436(9) 0.1050(12) 0.5530(7) 0.070(4) Uani 1 1 d . U . . .
H4 H -0.0338 0.0997 0.5912 0.084 Uiso 1 1 calc R . . . .
C5 C -0.1008(9) 0.0604(13) 0.5271(8) 0.080(4) Uani 1 1 d . U . . .
H5 H -0.1308 0.0274 0.5480 0.095 Uiso 1 1 calc R . . . .
C6 C -0.1126(9) 0.0653(13) 0.4715(8) 0.082(4) Uani 1 1 d . U . . .
H6 H -0.1488 0.0316 0.4540 0.098 Uiso 1 1 calc R . . . .
C7 C -0.0716(8) 0.1201(11) 0.4396(7) 0.066(4) Uani 1 1 d . U . . .
H7 H -0.0825 0.1266 0.4017 0.079 Uiso 1 1 calc R . . . .
C8 C -0.0152(8) 0.1640(10) 0.4648(6) 0.055(3) Uani 1 1 d . U . . .
C9 C 0.0370(8) 0.2238(10) 0.4365(6) 0.0540(14) Uani 1 1 d . U . . .
H9 H 0.0276 0.2255 0.3962 0.065 Uiso 1 1 calc R . . . .
C10 C 0.1108(8) 0.1915(11) 0.4538(6) 0.056(3) Uani 1 1 d . U . . .
C11 C 0.1611(9) 0.1640(12) 0.4189(7) 0.071(4) Uani 1 1 d . U . . .
H11 H 0.1522 0.1659 0.3806 0.085 Uiso 1 1 calc R . . . .
C12 C 0.2239(9) 0.1340(13) 0.4420(8) 0.081(4) Uani 1 1 d . U . . .
H12 H 0.2584 0.1170 0.4192 0.097 Uiso 1 1 calc R . . . .
C13 C 0.2368(9) 0.1285(12) 0.4994(8) 0.079(4) Uani 1 1 d . U . . .
H13 H 0.2798 0.1068 0.5137 0.095 Uiso 1 1 calc R . . . .
C14 C 0.1882(9) 0.1543(12) 0.5364(7) 0.072(4) Uani 1 1 d . U . . .
H14 H 0.1972 0.1512 0.5747 0.086 Uiso 1 1 calc R . . . .
C15 C 0.1247(8) 0.1853(11) 0.5112(6) 0.057(3) Uani 1 1 d . U . . .
C16 C 0.0567(8) 0.3834(10) 0.6115(6) 0.047(2) Uani 1 1 d . U . . .
C17 C 0.1249(9) 0.3851(12) 0.6296(7) 0.070(3) Uani 1 1 d . U . . .
H17 H 0.1587 0.3916 0.6043 0.084 Uiso 1 1 calc R . . . .
C18 C 0.1452(9) 0.3768(13) 0.6879(7) 0.077(4) Uani 1 1 d . U . . .
H18 H 0.1916 0.3776 0.7012 0.092 Uiso 1 1 calc R . . . .
C19 C 0.0922(10) 0.3675(13) 0.7233(7) 0.080(4) Uani 1 1 d . U . . .
C20 C 0.0239(9) 0.3692(12) 0.7053(7) 0.072(4) Uani 1 1 d . U . . .
H20 H -0.0096 0.3670 0.7310 0.087 Uiso 1 1 calc R . . . .
C21 C 0.0034(9) 0.3743(11) 0.6484(6) 0.067(3) Uani 1 1 d . U . . .
H21 H -0.0432 0.3718 0.6356 0.080 Uiso 1 1 calc R . . . .
C22 C 0.0284(8) 0.3148(11) 0.4624(6) 0.049(2) Uani 1 1 d . U . . .
C23 C 0.0059(8) 0.3959(10) 0.3806(6) 0.045(2) Uani 1 1 d . U . . .
C24 C -0.0577(9) 0.3849(12) 0.3534(7) 0.071(3) Uani 1 1 d . U . . .
H24 H -0.0966 0.3765 0.3733 0.085 Uiso 1 1 calc R . . . .
C25 C -0.0645(10) 0.3862(12) 0.2953(7) 0.075(4) Uani 1 1 d . U . . .
H25 H -0.1078 0.3791 0.2762 0.090 Uiso 1 1 calc R . . . .
C26 C -0.0073(11) 0.3978(13) 0.2678(8) 0.086(4) Uani 1 1 d . U . . .
C27 C 0.0570(10) 0.4134(13) 0.2935(7) 0.078(4) Uani 1 1 d . U . . .
H27 H 0.0952 0.4250 0.2732 0.094 Uiso 1 1 calc R . . . .
C28 C 0.0638(9) 0.4112(12) 0.3526(7) 0.073(4) Uani 1 1 d . U . . .
H28 H 0.1068 0.4200 0.3717 0.088 Uiso 1 1 calc R . . . .
C29 C 0.4670(7) 0.1897(10) 0.4743(6) 0.044(2) Uani 1 1 d . U . . .
C30 C 0.4542(8) 0.2877(10) 0.4523(6) 0.0493(14) Uani 1 1 d . U . . .
H30 H 0.4597 0.2933 0.4125 0.059 Uiso 1 1 calc R . . . .
C31 C 0.3831(8) 0.3108(10) 0.4672(6) 0.045(3) Uani 1 1 d . U . . .
C32 C 0.3286(8) 0.3432(10) 0.4312(6) 0.054(3) Uani 1 1 d . U . . .
H32 H 0.3332 0.3451 0.3931 0.065 Uiso 1 1 calc R . . . .
C33 C 0.2686(8) 0.3719(11) 0.4520(7) 0.062(3) Uani 1 1 d . U . . .
H33 H 0.2331 0.3951 0.4278 0.074 Uiso 1 1 calc R . . . .
C34 C 0.2589(8) 0.3677(11) 0.5079(6) 0.062(4) Uani 1 1 d . U . . .
H34 H 0.2172 0.3866 0.5213 0.075 Uiso 1 1 calc R . . . .
C35 C 0.3114(8) 0.3355(10) 0.5429(6) 0.053(3) Uani 1 1 d . U . . .
H35 H 0.3051 0.3317 0.5806 0.063 Uiso 1 1 calc R . . . .
C36 C 0.3753(7) 0.3073(9) 0.5236(5) 0.043(2) Uani 1 1 d . U . . .
C37 C 0.4402(8) 0.2758(10) 0.5585(6) 0.0488(14) Uani 1 1 d . U . . .
H37 H 0.4332 0.2740 0.5983 0.059 Uiso 1 1 calc R . . . .
C38 C 0.4987(7) 0.3355(10) 0.5457(6) 0.044(3) Uani 1 1 d . U . . .
C39 C 0.5461(8) 0.3825(11) 0.5842(6) 0.057(3) Uani 1 1 d . U . . .
H39 H 0.5425 0.3767 0.6222 0.069 Uiso 1 1 calc R . . . .
C40 C 0.5973(9) 0.4366(12) 0.5640(7) 0.070(4) Uani 1 1 d . U . . .
H40 H 0.6268 0.4691 0.5891 0.084 Uiso 1 1 calc R . . . .
C41 C 0.6063(8) 0.4443(12) 0.5082(7) 0.067(4) Uani 1 1 d . U . . .
H41 H 0.6422 0.4804 0.4966 0.081 Uiso 1 1 calc R . . . .
C42 C 0.5622(8) 0.3986(11) 0.4689(7) 0.060(3) Uani 1 1 d . U . . .
H42 H 0.5679 0.4039 0.4311 0.071 Uiso 1 1 calc R . . . .
C43 C 0.5086(7) 0.3440(10) 0.4884(5) 0.042(2) Uani 1 1 d . U . . .
C44 C 0.4564(7) 0.1831(10) 0.5357(6) 0.045(2) Uani 1 1 d . U . . .
C45 C 0.4482(8) 0.1007(10) 0.6178(6) 0.049(2) Uani 1 1 d . U . . .
C46 C 0.3858(10) 0.0796(14) 0.6321(8) 0.091(4) Uani 1 1 d . U . . .
H46 H 0.3522 0.0626 0.6045 0.110 Uiso 1 1 calc R . . . .
C47 C 0.3676(11) 0.0816(15) 0.6869(9) 0.101(4) Uani 1 1 d . U . . .
H47 H 0.3228 0.0689 0.6963 0.121 Uiso 1 1 calc R . . . .
C48 C 0.4171(14) 0.1021(16) 0.7233(9) 0.111(5) Uani 1 1 d . U . . .
C49 C 0.4818(11) 0.1243(13) 0.7129(7) 0.088(4) Uani 1 1 d . U . . .
H49 H 0.5135 0.1406 0.7420 0.105 Uiso 1 1 calc R . . . .
C50 C 0.5036(10) 0.1235(13) 0.6563(7) 0.084(4) Uani 1 1 d . U . . .
H50 H 0.5485 0.1364 0.6469 0.101 Uiso 1 1 calc R . . . .
C51 C 0.4924(8) 0.1210(10) 0.3895(6) 0.049(2) Uani 1 1 d . U . . .
C52 C 0.5540(10) 0.1477(13) 0.3730(8) 0.090(4) Uani 1 1 d . U . . .
H52 H 0.5901 0.1634 0.3989 0.108 Uiso 1 1 calc R . . . .
C53 C 0.5632(11) 0.1518(14) 0.3145(8) 0.096(4) Uani 1 1 d . U . . .
H53 H 0.6050 0.1689 0.3005 0.116 Uiso 1 1 calc R . . . .
C54 C 0.5055(14) 0.1285(16) 0.2812(9) 0.110(5) Uani 1 1 d . U . . .
C55 C 0.4473(11) 0.1030(15) 0.2959(8) 0.093(4) Uani 1 1 d . U . . .
H55 H 0.4115 0.0880 0.2696 0.112 Uiso 1 1 calc R . . . .
C56 C 0.4372(11) 0.0975(13) 0.3530(7) 0.088(4) Uani 1 1 d . U . . .
H56 H 0.3950 0.0789 0.3655 0.106 Uiso 1 1 calc R . . . .
N8 N 0.5196(13) 0.1347(15) 0.2143(8) 0.124(5) Uani 1 1 d . U . . .
O8 O 0.5783(11) 0.1545(14) 0.2065(7) 0.157(5) Uani 1 1 d . U . . .
O7 O 0.4664(11) 0.1119(14) 0.1885(7) 0.158(5) Uani 1 1 d . U . . .

loop_
_atom_site_aniso_label
_atom_site_aniso_U_11
_atom_site_aniso_U_22
_atom_site_aniso_U_33
_atom_site_aniso_U_23
_atom_site_aniso_U_13
_atom_site_aniso_U_12
Ni1 0.0537(13) 0.0443(16) 0.0318(14) -0.0015(12) -0.0010(12) -0.0014(13)
Ni4 0.0614(14) 0.0444(16) 0.0311(14) 0.0008(12) -0.0007(12) -0.0035(14)
Ni5 0.0645(19) 0.091(3) 0.0524(17) 0.000 -0.0036(15) 0.000
Br1 0.0552(10) 0.0756(14) 0.0754(12) -0.0002(10) 0.0038(9) -0.0060(9)
Br2 0.0596(11) 0.0792(15) 0.0909(14) 0.0009(11) -0.0075(10) -0.0052(10)
Br3 0.088(11) 0.084(12) 0.070(6) 0.001(8) 0.019(7) -0.007(8)
Br3A 0.184(4) 0.141(5) 0.097(2) 0.039(2) 0.009(2) -0.031(3)
Br4 0.077(10) 0.094(10) 0.094(11) -0.006(7) 0.003(7) -0.021(7)
Br4A 0.091(3) 0.153(3) 0.135(3) 0.008(2) -0.027(2) -0.0369(18)
O1 0.140(6) 0.177(10) 0.105(6) -0.007(8) -0.023(6) -0.009(8)
O2 0.151(6) 0.168(10) 0.110(6) -0.001(8) 0.043(6) 0.002(8)
O3 0.114(5) 0.166(10) 0.101(6) 0.008(7) -0.022(5) 0.012(8)
O4 0.139(7) 0.168(10) 0.085(4) 0.010(7) 0.027(6) 0.007(8)
O5 0.185(8) 0.179(11) 0.115(5) -0.006(8) -0.014(7) -0.002(8)
O6 0.164(7) 0.206(11) 0.156(8) -0.001(9) 0.047(6) -0.018(9)
N1 0.062(4) 0.040(3) 0.0431(19) -0.0066(18) -0.004(3) -0.007(5)
N2 0.064(3) 0.041(3) 0.043(2) 0.0031(19) -0.001(3) -0.004(5)
N3 0.121(6) 0.124(10) 0.084(4) -0.002(8) 0.007(4) 0.000(8)
N4 0.103(5) 0.107(9) 0.073(4) -0.002(7) 0.000(3) -0.002(8)
N5 0.068(4) 0.045(3) 0.048(2) 0.007(2) 0.011(3) 0.005(5)
N6 0.078(3) 0.044(3) 0.043(2) -0.001(2) 0.002(3) 0.004(5)
N7 0.156(7) 0.144(11) 0.108(4) 0.002(8) 0.016(5) -0.003(9)
C1 0.056(7) 0.044(2) 0.049(3) 0.000(2) -0.001(6) -0.003(4)
C2 0.070(4) 0.045(3) 0.052(3) 0.000(3) 0.001(3) 0.003(3)
C3 0.066(5) 0.036(5) 0.055(4) 0.002(5) 0.007(4) 0.005(4)
C4 0.074(7) 0.069(8) 0.069(4) 0.012(6) 0.014(5) -0.004(5)
C5 0.080(7) 0.071(9) 0.089(5) 0.009(7) 0.017(6) -0.015(6)
C6 0.077(7) 0.079(9) 0.089(6) -0.004(7) 0.009(6) -0.021(6)
C7 0.068(7) 0.060(8) 0.068(4) -0.004(6) 0.000(5) -0.007(5)
C8 0.068(5) 0.042(6) 0.054(4) -0.006(5) 0.006(4) -0.002(5)
C9 0.069(4) 0.042(3) 0.051(3) -0.001(3) 0.004(3) 0.000(3)
C10 0.067(4) 0.042(7) 0.060(3) -0.004(6) 0.007(3) 0.001(4)
C11 0.074(6) 0.066(9) 0.074(4) -0.013(7) 0.014(4) 0.004(6)
C12 0.072(6) 0.075(9) 0.098(5) -0.013(7) 0.015(5) 0.008(7)
C13 0.064(5) 0.072(9) 0.102(6) 0.001(7) 0.004(5) 0.006(6)
C14 0.065(5) 0.068(9) 0.080(4) -0.005(7) -0.008(4) 0.003(6)
C15 0.064(4) 0.044(7) 0.062(3) 0.000(6) 0.001(3) 0.001(4)
C16 0.057(3) 0.042(6) 0.044(2) 0.005(2) 0.001(2) 0.007(6)
C17 0.062(3) 0.080(9) 0.065(3) -0.003(7) -0.012(3) 0.004(7)
C18 0.065(4) 0.096(10) 0.067(4) -0.002(7) -0.016(3) -0.001(8)
C19 0.092(4) 0.071(9) 0.075(4) 0.008(7) 0.003(3) 0.006(8)
C20 0.085(4) 0.080(9) 0.054(3) 0.010(7) 0.019(3) -0.008(8)
C21 0.080(4) 0.069(9) 0.054(3) -0.004(7) 0.018(3) -0.004(7)
C22 0.056(7) 0.044(2) 0.049(3) -0.003(2) 0.000(6) -0.002(4)
C23 0.054(4) 0.038(6) 0.0430(19) -0.010(2) 0.000(2) 0.003(6)
C24 0.075(4) 0.072(9) 0.063(3) -0.002(7) -0.024(3) -0.014(7)
C25 0.078(5) 0.079(9) 0.063(3) -0.002(7) -0.024(3) -0.009(7)
C26 0.102(5) 0.071(9) 0.084(4) -0.002(7) 0.005(3) 0.010(8)
C27 0.083(5) 0.087(10) 0.068(3) 0.004(7) 0.029(4) 0.007(7)
C28 0.075(4) 0.077(9) 0.069(3) 0.010(7) 0.023(3) 0.008(7)
C29 0.041(6) 0.046(2) 0.045(3) 0.001(2) -0.004(5) -0.003(3)
C30 0.062(3) 0.046(2) 0.040(3) -0.002(3) 0.005(3) 0.005(3)
C31 0.057(3) 0.035(6) 0.042(3) 0.002(6) 0.002(3) -0.002(4)
C32 0.061(5) 0.053(8) 0.048(4) 0.005(6) -0.003(4) 0.000(6)
C33 0.056(5) 0.065(9) 0.064(5) 0.005(7) -0.005(4) 0.002(6)
C34 0.050(5) 0.070(9) 0.068(5) 0.000(7) 0.005(4) -0.002(6)
C35 0.055(5) 0.053(8) 0.051(4) -0.008(6) 0.006(4) -0.003(6)
C36 0.055(3) 0.034(6) 0.042(3) -0.002(5) 0.003(3) -0.003(4)
C37 0.061(4) 0.043(3) 0.043(3) 0.006(3) 0.002(3) 0.001(3)
C38 0.052(4) 0.039(5) 0.042(3) -0.003(5) 0.004(4) 0.006(4)
C39 0.058(7) 0.060(8) 0.052(4) -0.002(5) -0.007(5) 0.000(5)
C40 0.071(7) 0.066(8) 0.070(4) -0.001(6) -0.010(6) -0.015(5)
C41 0.063(7) 0.062(8) 0.076(5) 0.006(6) 0.003(5) -0.008(5)
C42 0.058(7) 0.065(8) 0.056(4) 0.010(6) 0.008(5) -0.001(5)
C43 0.050(4) 0.033(5) 0.044(3) 0.002(5) 0.006(4) 0.012(4)
C44 0.046(7) 0.045(2) 0.042(3) 0.000(2) -0.009(5) -0.001(3)
C45 0.065(5) 0.038(6) 0.043(2) -0.004(3) 0.002(3) 0.004(6)
C46 0.087(5) 0.096(10) 0.095(4) 0.017(8) 0.030(4) -0.013(7)
C47 0.092(6) 0.114(11) 0.101(4) 0.008(8) 0.040(4) -0.021(8)
C48 0.129(6) 0.100(10) 0.103(4) 0.016(8) 0.004(3) 0.013(8)
C49 0.113(6) 0.087(10) 0.058(3) -0.020(7) -0.029(4) 0.007(8)
C50 0.103(6) 0.087(10) 0.058(4) -0.002(7) -0.030(4) 0.004(7)
C51 0.063(5) 0.039(6) 0.047(2) 0.010(2) 0.008(3) 0.010(6)
C52 0.092(6) 0.097(10) 0.085(3) 0.009(8) 0.040(4) -0.015(7)
C53 0.094(6) 0.113(10) 0.087(4) 0.016(8) 0.042(4) -0.009(8)
C54 0.124(6) 0.104(11) 0.101(4) 0.014(8) 0.008(4) 0.008(8)
C55 0.105(6) 0.105(10) 0.065(3) -0.008(7) -0.021(4) 0.004(7)
C56 0.097(6) 0.097(10) 0.067(3) -0.007(7) -0.018(4) 0.007(7)
N8 0.142(7) 0.129(10) 0.101(4) 0.004(8) 0.013(4) -0.001(8)
O8 0.157(7) 0.184(11) 0.135(7) 0.013(8) 0.040(6) -0.012(8)
O7 0.170(8) 0.186(11) 0.114(5) -0.006(8) -0.013(6) -0.009(8)

loop_
_atom_type_symbol
_atom_type_description
_atom_type_scat_dispersion_real
_atom_type_scat_dispersion_imag
_atom_type_scat_source
C C 0.0033 0.0016 'International Tables Vol C Tables 4.2.6.8 and 6.1.1.4'
H H 0.0000 0.0000 'International Tables Vol C Tables 4.2.6.8 and 6.1.1.4'
Br Br -0.2901 2.4595 'International Tables Vol C Tables 4.2.6.8 and 6.1.1.4'
N N 0.0061 0.0033 'International Tables Vol C Tables 4.2.6.8 and 6.1.1.4'
Ni Ni 0.3393 1.1124 'International Tables Vol C Tables 4.2.6.8 and 6.1.1.4'
O O 0.0106 0.0060 'International Tables Vol C Tables 4.2.6.8 and 6.1.1.4'

loop_
_geom_angle_atom_site_label_1
_geom_angle_atom_site_label_2
_geom_angle_atom_site_label_3
_geom_angle
_geom_angle_site_symmetry_1
_geom_angle_site_symmetry_3
Br1 Ni1 Br1 180.00(2) . 3_566
N1 Ni1 Br1 89.1(3) 3_566 3_566
N1 Ni1 Br1 89.1(3) . .
N1 Ni1 Br1 90.9(3) . 3_566
N1 Ni1 Br1 90.9(3) 3_566 .
N1 Ni1 N1 180.0 . 3_566
N1 Ni1 N2 78.0(4) 3_566 3_566
N1 Ni1 N2 78.0(4) . .
N1 Ni1 N2 102.0(4) . 3_566
N1 Ni1 N2 102.0(4) 3_566 .
N2 Ni1 Br1 91.0(3) . 3_566
N2 Ni1 Br1 91.0(3) 3_566 .
N2 Ni1 Br1 89.0(3) 3_566 3_566
N2 Ni1 Br1 89.0(3) . .
N2 Ni1 N2 180.0 3_566 .
Br2 Ni4 Br2 180.0 . 3_656
N5 Ni4 Br2 90.8(3) 3_656 .
N5 Ni4 Br2 90.8(3) . 3_656
N5 Ni4 Br2 89.2(3) . .
N5 Ni4 Br2 89.2(3) 3_656 3_656
N5 Ni4 N5 180.0 3_656 .
N5 Ni4 N6 102.3(5) . 3_656
N5 Ni4 N6 102.3(5) 3_656 .
N5 Ni4 N6 77.7(5) 3_656 3_656
N5 Ni4 N6 77.7(5) . .
N6 Ni4 Br2 90.3(3) . 3_656
N6 Ni4 Br2 90.3(3) 3_656 .
N6 Ni4 Br2 89.7(3) . .
N6 Ni4 Br2 89.7(3) 3_656 3_656
N6 Ni4 N6 180.0 3_656 .
Br3 Ni5 Br3 150.8(18) 2 .
Br3A Ni5 Br3A 108.0(4) 2 .
Br3A Ni5 Br4A 112.59(15) 2 .
Br3A Ni5 Br4A 112.59(15) . 2
Br3A Ni5 Br4A 106.79(18) . .
Br3A Ni5 Br4A 106.79(18) 2 2
Br4 Ni5 Br3 115.5(9) . 2
Br4 Ni5 Br3 83.3(14) . .
Br4 Ni5 Br3 115.5(9) 2 .
Br4 Ni5 Br3 83.3(14) 2 2
Br4 Ni5 Br4 103.0(15) . 2
Br4A Ni5 Br4A 110.2(3) 2 .
C22 N1 Ni1 115.1(9) . .
C22 N1 C23 114.2(12) . .
C23 N1 Ni1 130.7(9) . .
C1 N2 Ni1 113.0(9) . .
C1 N2 C16 114.9(12) . .
C16 N2 Ni1 132.1(9) . .
O1 N3 O2 130(2) . .
O1 N3 C26 112.7(19) . .
O2 N3 C26 115.9(19) . .
O3 N4 C19 115.4(18) . .
O4 N4 O3 127.6(19) . .
O4 N4 C19 116.9(19) . .
C29 N5 Ni4 114.4(9) . .
C29 N5 C51 118.7(12) . .
C51 N5 Ni4 126.8(9) . .
C44 N6 Ni4 112.2(9) . .
C44 N6 C45 114.1(12) . .
C45 N6 Ni4 133.5(9) . .
O5 N7 O6 149(3) . .
O5 N7 C48 108(2) . .
O6 N7 C48 103(2) . .
N2 C1 C2 132.2(13) . .
N2 C1 C22 117.3(13) . .
C22 C1 C2 110.4(12) . .
C1 C2 H2 112.6 . .
C1 C2 C3 104.6(12) . .
C1 C2 C15 106.2(12) . .
C3 C2 H2 112.6 . .
C3 C2 C15 107.6(12) . .
C15 C2 H2 112.6 . .
C4 C3 C2 126.2(14) . .
C8 C3 C2 113.0(13) . .
C8 C3 C4 120.8(15) . .
C3 C4 H4 120.4 . .
C3 C4 C5 119.1(16) . .
C5 C4 H4 120.4 . .
C4 C5 H5 120.1 . .
C6 C5 C4 119.7(17) . .
C6 C5 H5 120.1 . .
C5 C6 H6 119.4 . .
C5 C6 C7 121.2(18) . .
C7 C6 H6 119.4 . .
C6 C7 H7 120.4 . .
C8 C7 C6 119.3(16) . .
C8 C7 H7 120.4 . .
C3 C8 C9 113.6(14) . .
C7 C8 C3 119.6(15) . .
C7 C8 C9 126.7(14) . .
C8 C9 H9 112.3 . .
C10 C9 C8 109.5(12) . .
C10 C9 H9 112.3 . .
C22 C9 C8 102.9(12) . .
C22 C9 H9 112.3 . .
C22 C9 C10 106.9(12) . .
C11 C10 C9 126.9(14) . .
C11 C10 C15 119.5(15) . .
C15 C10 C9 113.4(14) . .
C10 C11 H11 120.7 . .
C12 C11 C10 118.7(16) . .
C12 C11 H11 120.7 . .
C11 C12 H12 119.5 . .
C11 C12 C13 120.9(17) . .
C13 C12 H12 119.5 . .
C12 C13 H13 118.6 . .
C12 C13 C14 122.9(17) . .
C14 C13 H13 118.6 . .
C13 C14 H14 122.7 . .
C13 C14 C15 114.7(16) . .
C15 C14 H14 122.7 . .
C10 C15 C2 112.1(14) . .
C10 C15 C14 123.3(15) . .
C14 C15 C2 124.6(14) . .
C17 C16 N2 119.9(13) . .
C17 C16 C21 122.1(14) . .
C21 C16 N2 117.9(13) . .
C16 C17 H17 120.0 . .
C16 C17 C18 120.0(16) . .
C18 C17 H17 120.0 . .
C17 C18 H18 121.5 . .
C19 C18 C17 117.0(16) . .
C19 C18 H18 121.5 . .
C18 C19 N4 118.6(17) . .
C20 C19 N4 118.5(17) . .
C20 C19 C18 122.8(17) . .
C19 C20 H20 119.6 . .
C19 C20 C21 120.9(16) . .
C21 C20 H20 119.6 . .
C16 C21 H21 121.5 . .
C20 C21 C16 117.1(16) . .
C20 C21 H21 121.5 . .
N1 C22 C1 116.0(13) . .
N1 C22 C9 131.9(13) . .
C9 C22 C1 112.0(13) . .
C24 C23 N1 120.5(14) . .
C24 C23 C28 121.5(15) . .
C28 C23 N1 118.0(14) . .
C23 C24 H24 120.1 . .
C23 C24 C25 119.8(17) . .
C25 C24 H24 120.1 . .
C24 C25 H25 120.7 . .
C26 C25 C24 118.7(17) . .
C26 C25 H25 120.7 . .
C25 C26 N3 119.9(19) . .
C25 C26 C27 123.3(18) . .
C27 C26 N3 116.8(18) . .
C26 C27 H27 121.1 . .
C26 C27 C28 117.8(17) . .
C28 C27 H27 121.1 . .
C23 C28 C27 118.9(17) . .
C23 C28 H28 120.6 . .
C27 C28 H28 120.6 . .
N5 C29 C30 130.1(13) . .
N5 C29 C44 118.3(13) . .
C44 C29 C30 111.6(12) . .
C29 C30 H30 113.0 . .
C29 C30 C43 102.2(11) . .
C31 C30 C29 104.8(12) . .
C31 C30 H30 113.0 . .
C31 C30 C43 110.1(12) . .
C43 C30 H30 113.0 . .
C32 C31 C30 126.3(13) . .
C36 C31 C30 113.7(13) . .
C36 C31 C32 119.7(14) . .
C31 C32 H32 120.2 . .
C33 C32 C31 119.6(14) . .
C33 C32 H32 120.2 . .
C32 C33 H33 119.0 . .
C32 C33 C34 122.0(15) . .
C34 C33 H33 119.0 . .
C33 C34 H34 120.7 . .
C35 C34 C33 118.5(15) . .
C35 C34 H34 120.7 . .
C34 C35 H35 119.1 . .
C34 C35 C36 121.8(14) . .
C36 C35 H35 119.1 . .
C31 C36 C35 118.4(13) . .
C31 C36 C37 114.3(13) . .
C35 C36 C37 127.3(13) . .
C36 C37 H37 112.6 . .
C38 C37 C36 108.4(12) . .
C38 C37 H37 112.6 . .
C38 C37 C44 105.6(12) . .
C44 C37 C36 104.6(11) . .
C44 C37 H37 112.6 . .
C39 C38 C37 127.5(13) . .
C43 C38 C37 114.7(13) . .
C43 C38 C39 117.8(13) . .
C38 C39 H39 120.5 . .
C40 C39 C38 119.0(14) . .
C40 C39 H39 120.5 . .
C39 C40 H40 118.8 . .
C41 C40 C39 122.5(16) . .
C41 C40 H40 118.8 . .
C40 C41 H41 119.6 . .
C40 C41 C42 120.9(16) . .
C42 C41 H41 119.6 . .
C41 C42 H42 121.2 . .
C41 C42 C43 117.7(14) . .
C43 C42 H42 121.2 . .
C38 C43 C30 111.6(12) . .
C42 C43 C30 126.3(12) . .
C42 C43 C38 122.1(13) . .
N6 C44 C29 116.8(13) . .
N6 C44 C37 132.7(13) . .
C37 C44 C29 110.5(12) . .
C46 C45 N6 120.3(15) . .
C46 C45 C50 123.4(16) . .
C50 C45 N6 116.3(14) . .
C45 C46 H46 118.5 . .
C45 C46 C47 123(2) . .
C47 C46 H46 118.5 . .
C46 C47 H47 122.3 . .
C48 C47 C46 115(2) . .
C48 C47 H47 122.3 . .
C47 C48 N7 120(2) . .
C47 C48 C49 126(2) . .
C49 C48 N7 114(2) . .
C48 C49 H49 119.5 . .
C48 C49 C50 121.0(19) . .
C50 C49 H49 119.5 . .
C45 C50 C49 111.2(17) . .
C45 C50 H50 124.4 . .
C49 C50 H50 124.4 . .
C52 C51 N5 118.3(15) . .
C52 C51 C56 122.9(16) . .
C56 C51 N5 118.8(15) . .
C51 C52 H52 120.6 . .
C51 C52 C53 118.8(19) . .
C53 C52 H52 120.6 . .
C52 C53 H53 122.8 . .
C54 C53 C52 114.4(19) . .
C54 C53 H53 122.8 . .
C53 C54 N8 112(2) . .
C55 C54 C53 128(2) . .
C55 C54 N8 120(2) . .
C54 C55 H55 120.5 . .
C54 C55 C56 119(2) . .
C56 C55 H55 120.5 . .
C51 C56 C55 117.2(19) . .
C51 C56 H56 121.4 . .
C55 C56 H56 121.4 . .
O8 N8 C54 113(2) . .
O8 N8 O7 140(2) . .
O7 N8 C54 107(2) . .

loop_
_geom_bond_atom_site_label_1
_geom_bond_atom_site_label_2
_geom_bond_distance
_geom_bond_site_symmetry_2
Ni1 Br1 2.5484(19) 3_566
Ni1 Br1 2.5484(19) .
Ni1 N1 2.120(11) 3_566
Ni1 N1 2.120(11) .
Ni1 N2 2.140(11) .
Ni1 N2 2.140(11) 3_566
Ni4 Br2 2.542(2) 3_656
Ni4 Br2 2.542(2) .
Ni4 N5 2.107(12) 3_656
Ni4 N5 2.107(12) .
Ni4 N6 2.211(12) 3_656
Ni4 N6 2.211(12) .
Ni5 Br3 2.36(2) .
Ni5 Br3 2.36(2) 2
Ni5 Br3A 2.394(4) .
Ni5 Br3A 2.394(4) 2
Ni5 Br4 2.16(3) .
Ni5 Br4 2.16(3) 2
Ni5 Br4A 2.436(5) .
Ni5 Br4A 2.436(4) 2
O1 N3 1.21(2) .
O2 N3 1.23(2) .
O3 N4 1.187(19) .
O4 N4 1.167(19) .
O5 N7 1.15(2) .
O6 N7 1.23(3) .
N1 C22 1.293(17) .
N1 C23 1.466(17) .
N2 C1 1.315(17) .
N2 C16 1.463(17) .
N3 C26 1.55(2) .
N4 C19 1.51(2) .
N5 C29 1.296(17) .
N5 C51 1.450(17) .
N6 C44 1.283(17) .
N6 C45 1.497(17) .
N7 C48 1.72(3) .
C1 C2 1.51(2) .
C1 C22 1.510(19) .
C2 H2 0.9800 .
C2 C3 1.54(2) .
C2 C15 1.56(2) .
C3 C4 1.38(2) .
C3 C8 1.380(19) .
C4 H4 0.9300 .
C4 C5 1.39(2) .
C5 H5 0.9300 .
C5 C6 1.35(2) .
C6 H6 0.9300 .
C6 C7 1.39(2) .
C7 H7 0.9300 .
C7 C8 1.37(2) .
C8 C9 1.53(2) .
C9 H9 0.9800 .
C9 C10 1.53(2) .
C9 C22 1.48(2) .
C10 C11 1.39(2) .
C10 C15 1.40(2) .
C11 H11 0.9300 .
C11 C12 1.37(2) .
C12 H12 0.9300 .
C12 C13 1.39(2) .
C13 H13 0.9300 .
C13 C14 1.39(2) .
C14 H14 0.9300 .
C14 C15 1.40(2) .
C16 C17 1.357(19) .
C16 C21 1.42(2) .
C17 H17 0.9300 .
C17 C18 1.44(2) .
C18 H18 0.9300 .
C18 C19 1.39(2) .
C19 C20 1.36(2) .
C20 H20 0.9300 .
C20 C21 1.40(2) .
C21 H21 0.9300 .
C23 C24 1.359(19) .
C23 C28 1.37(2) .
C24 H24 0.9300 .
C24 C25 1.40(2) .
C25 H25 0.9300 .
C25 C26 1.34(2) .
C26 C27 1.37(2) .
C27 H27 0.9300 .
C27 C28 1.42(2) .
C28 H28 0.9300 .
C29 C30 1.54(2) .
C29 C44 1.514(19) .
C30 H30 0.9800 .
C30 C31 1.482(19) .
C30 C43 1.551(19) .
C31 C32 1.399(19) .
C31 C36 1.382(18) .
C32 H32 0.9300 .
C32 C33 1.36(2) .
C33 H33 0.9300 .
C33 C34 1.38(2) .
C34 H34 0.9300 .
C34 C35 1.36(2) .
C35 H35 0.9300 .
C35 C36 1.412(19) .
C36 C37 1.528(19) .
C37 H37 0.9800 .
C37 C38 1.477(19) .
C37 C44 1.50(2) .
C38 C39 1.430(19) .
C38 C43 1.417(18) .
C39 H39 0.9300 .
C39 C40 1.38(2) .
C40 H40 0.9300 .
C40 C41 1.38(2) .
C41 H41 0.9300 .
C41 C42 1.40(2) .
C42 H42 0.9300 .
C42 C43 1.413(19) .
C45 C46 1.31(2) .
C45 C50 1.40(2) .
C46 H46 0.9300 .
C46 C47 1.39(2) .
C47 H47 0.9300 .
C47 C48 1.29(3) .
C48 C49 1.33(3) .
C49 H49 0.9300 .
C49 C50 1.46(2) .
C50 H50 0.9300 .
C51 C52 1.34(2) .
C51 C56 1.38(2) .
C52 H52 0.9300 .
C52 C53 1.44(2) .
C53 H53 0.9300 .
C53 C54 1.37(3) .
C54 C55 1.26(3) .
C54 N8 1.66(3) .
C55 H55 0.9300 .
C55 C56 1.41(2) .
C56 H56 0.9300 .
N8 O8 1.20(2) .
N8 O7 1.21(2) .

loop_
_geom_torsion_atom_site_label_1
_geom_torsion_atom_site_label_2
_geom_torsion_atom_site_label_3
_geom_torsion_atom_site_label_4
_geom_torsion
Ni1 N1 C22 C1 -8.3(17)
Ni1 N1 C22 C9 175.2(13)
Ni1 N1 C23 C24 -83.4(17)
Ni1 N1 C23 C28 94.7(16)
Ni1 N2 C1 C2 -174.2(13)
Ni1 N2 C1 C22 3.0(16)
Ni1 N2 C16 C17 -99.8(16)
Ni1 N2 C16 C21 81.7(17)
Ni4 N5 C29 C30 177.2(12)
Ni4 N5 C29 C44 -3.6(16)
Ni4 N5 C51 C52 -92.6(17)
Ni4 N5 C51 C56 86.9(17)
Ni4 N6 C44 C29 6.3(16)
Ni4 N6 C44 C37 -173.1(13)
Ni4 N6 C45 C46 -90.4(18)
Ni4 N6 C45 C50 90.8(17)
O1 N3 C26 C25 12(3)
O1 N3 C26 C27 -169(2)
O2 N3 C26 C25 -179(2)
O2 N3 C26 C27 -1(3)
O3 N4 C19 C18 -9(3)
O3 N4 C19 C20 173.1(19)
O4 N4 C19 C18 168(2)
O4 N4 C19 C20 -10(3)
O5 N7 C48 C47 -178(3)
O5 N7 C48 C49 -2(3)
O6 N7 C48 C47 -2(3)
O6 N7 C48 C49 175(2)
N1 C23 C24 C25 -180.0(14)
N1 C23 C28 C27 -179.5(14)
N2 C1 C2 C3 121.0(17)
N2 C1 C2 C15 -125.4(17)
N2 C1 C22 N1 4(2)
N2 C1 C22 C9 -179.2(13)
N2 C16 C17 C18 -177.9(14)
N2 C16 C21 C20 180.0(14)
N3 C26 C27 C28 -174.0(16)
N4 C19 C20 C21 -177.9(16)
N5 C29 C30 C31 124.0(16)
N5 C29 C30 C43 -121.1(15)
N5 C29 C44 N6 -2(2)
N5 C29 C44 C37 177.4(12)
N5 C51 C52 C53 179.2(16)
N5 C51 C56 C55 -179.8(15)
N6 C45 C46 C47 -175.9(17)
N6 C45 C50 C49 176.3(14)
N7 C48 C49 C50 -178.7(17)
C1 N2 C16 C17 78.1(18)
C1 N2 C16 C21 -100.4(16)
C1 C2 C3 C4 -120.9(17)
C1 C2 C3 C8 56.9(16)
C1 C2 C15 C10 -56.8(16)
C1 C2 C15 C14 124.2(16)
C2 C1 C22 N1 -178.6(13)
C2 C1 C22 C9 -1.4(17)
C2 C3 C4 C5 176.4(15)
C2 C3 C8 C7 -176.7(14)
C2 C3 C8 C9 2.7(19)
C3 C2 C15 C10 54.7(17)
C3 C2 C15 C14 -124.2(16)
C3 C4 C5 C6 3(3)
C3 C8 C9 C10 51.9(17)
C3 C8 C9 C22 -61.6(16)
C4 C3 C8 C7 1(2)
C4 C3 C8 C9 -179.4(14)
C4 C5 C6 C7 -5(3)
C5 C6 C7 C8 5(3)
C6 C7 C8 C3 -3(2)
C6 C7 C8 C9 177.6(16)
C7 C8 C9 C10 -128.7(17)
C7 C8 C9 C22 117.8(17)
C8 C3 C4 C5 -1(3)
C8 C9 C10 C11 123.6(17)
C8 C9 C10 C15 -52.4(17)
C8 C9 C22 N1 -124.2(18)
C8 C9 C22 C1 59.2(15)
C9 C10 C11 C12 -177.7(16)
C9 C10 C15 C2 -1.1(19)
C9 C10 C15 C14 177.8(14)
C10 C9 C22 N1 120.5(18)
C10 C9 C22 C1 -56.2(16)
C10 C11 C12 C13 2(3)
C11 C10 C15 C2 -177.4(14)
C11 C10 C15 C14 2(2)
C11 C12 C13 C14 -1(3)
C12 C13 C14 C15 1(3)
C13 C14 C15 C2 178.0(15)
C13 C14 C15 C10 -1(2)
C15 C2 C3 C4 126.5(17)
C15 C2 C3 C8 -55.8(17)
C15 C10 C11 C12 -2(3)
C16 N2 C1 C2 7(2)
C16 N2 C1 C22 -175.3(12)
C16 C17 C18 C19 0(3)
C17 C16 C21 C20 2(2)
C17 C18 C19 N4 -179.9(16)
C17 C18 C19 C20 -2(3)
C18 C19 C20 C21 4(3)
C19 C20 C21 C16 -4(3)
C21 C16 C17 C18 0(3)
C22 N1 C23 C24 92.8(17)
C22 N1 C23 C28 -89.1(17)
C22 C1 C2 C3 -56.4(15)
C22 C1 C2 C15 57.2(15)
C22 C9 C10 C11 -125.5(17)
C22 C9 C10 C15 58.5(17)
C23 N1 C22 C1 174.9(12)
C23 N1 C22 C9 -2(2)
C23 C24 C25 C26 0(3)
C24 C23 C28 C27 -1(2)
C24 C25 C26 N3 174.5(17)
C24 C25 C26 C27 -4(3)
C25 C26 C27 C28 4(3)
C26 C27 C28 C23 -1(3)
C28 C23 C24 C25 2(3)
C29 N5 C51 C52 85.3(19)
C29 N5 C51 C56 -95.2(18)
C29 C30 C31 C32 -127.4(15)
C29 C30 C31 C36 59.4(15)
C29 C30 C43 C38 -59.0(14)
C29 C30 C43 C42 121.3(15)
C30 C29 C44 N6 177.3(13)
C30 C29 C44 C37 -3.2(16)
C30 C31 C32 C33 -172.1(15)
C30 C31 C36 C35 174.8(13)
C30 C31 C36 C37 -2.9(17)
C31 C30 C43 C38 51.9(16)
C31 C30 C43 C42 -127.7(15)
C31 C32 C33 C34 -2(2)
C31 C36 C37 C38 54.8(16)
C31 C36 C37 C44 -57.5(15)
C32 C31 C36 C35 1(2)
C32 C31 C36 C37 -176.6(13)
C32 C33 C34 C35 1(3)
C33 C34 C35 C36 1(2)
C34 C35 C36 C31 -2(2)
C34 C35 C36 C37 175.6(14)
C35 C36 C37 C38 -122.7(16)
C35 C36 C37 C44 125.0(15)
C36 C31 C32 C33 1(2)
C36 C37 C38 C39 129.8(15)
C36 C37 C38 C43 -51.8(16)
C36 C37 C44 N6 -122.8(17)
C36 C37 C44 C29 57.8(14)
C37 C38 C39 C40 -179.0(15)
C37 C38 C43 C30 0.3(17)
C37 C38 C43 C42 179.9(13)
C38 C37 C44 N6 122.9(17)
C38 C37 C44 C29 -56.5(14)
C38 C39 C40 C41 -3(3)
C39 C38 C43 C30 178.9(13)
C39 C38 C43 C42 -1(2)
C39 C40 C41 C42 2(3)
C40 C41 C42 C43 0(2)
C41 C42 C43 C30 -180.0(14)
C41 C42 C43 C38 0(2)
C43 C30 C31 C32 123.4(15)
C43 C30 C31 C36 -49.8(16)
C43 C38 C39 C40 3(2)
C44 N6 C45 C46 93.7(19)
C44 N6 C45 C50 -85.1(17)
C44 C29 C30 C31 -55.3(14)
C44 C29 C30 C43 59.6(14)
C44 C37 C38 C39 -118.6(16)
C44 C37 C38 C43 59.9(15)
C45 N6 C44 C29 -176.9(11)
C45 N6 C44 C37 4(2)
C45 C46 C47 C48 -3(3)
C46 C45 C50 C49 -2(2)
C46 C47 C48 N7 178.5(18)
C46 C47 C48 C49 3(4)
C47 C48 C49 C50 -3(4)
C48 C49 C50 C45 2(3)
C50 C45 C46 C47 3(3)
C51 N5 C29 C30 -1(2)
C51 N5 C29 C44 178.3(12)
C51 C52 C53 C54 1(3)
C52 C51 C56 C55 0(3)
C52 C53 C54 C55 -1(4)
C52 C53 C54 N8 179.9(17)
C53 C54 C55 C56 1(4)
C53 C54 N8 O8 3(3)
C53 C54 N8 O7 179(2)
C54 C55 C56 C51 0(3)
C55 C54 N8 O8 -176(2)
C55 C54 N8 O7 0(3)
C56 C51 C52 C53 0(3)
N8 C54 C55 C56 179.4(18)
